data_2210026
loop_
_publ_author_name
'Ai-Xi Hu'
'Xiao-Yun Wu'
'Gao Cao'

_publ_section_title
;
 3-Cinnamyl 5-(2-methoxyethyl)
 2,6-dimethyl-4-(3-nitrophenyl)-1,4-dihydropyridine-3,5-dicarboxylate
;
_journal_coeditor_code XU2068
_journal_issue 8
_journal_name_full 'Acta Crystallographica Section E'
_journal_page_first o3161
_journal_page_last o3162
_journal_paper_doi 10.1107/S1600536806024883
_journal_volume 62
_journal_year 2006
_chemical_formula_iupac 'C27 H28 N2 O7'
_chemical_formula_moiety 'C27 H28 N2 O7'
_chemical_formula_sum 'C27 H28 N2 O7'
_chemical_formula_weight 492.51
_chemical_name_common Cilnidipine
_chemical_name_systematic
;
3-Cinnamyl 5-(2-methoxyethyl) 2,6-dimethyl-4-(3-nitrophenyl)-1,4-
dihydropyridine-3,5-dicarboxylate
;
_space_group_IT_number 43
_symmetry_cell_setting orthorhombic
_symmetry_space_group_name_Hall 'F 2 -2d'
_symmetry_space_group_name_H-M 'F d d 2'
_atom_sites_solution_hydrogens geom
_atom_sites_solution_primary direct
_atom_sites_solution_secondary difmap
_audit_creation_method SHELXL-97
_cell_angle_alpha 90.00
_cell_angle_beta 90.00
_cell_angle_gamma 90.00
_cell_formula_units_Z 16
_cell_length_a 15.1280(8)
_cell_length_b 59.932(3)
_cell_length_c 10.9468(5)
_cell_measurement_reflns_used 5225
_cell_measurement_temperature 173(2)
_cell_measurement_theta_max 23.7
_cell_measurement_theta_min 2.3
_cell_volume 9924.9(9)
_computing_cell_refinement 'SAINT-Plus (Bruker, 2003)'
_computing_data_collection 'SMART (Bruker, 2001)'
_computing_data_reduction SAINT-Plus
_computing_molecular_graphics 'ORTEP-3 for Windows (Farrugia, 1997)'
_computing_publication_material 'SHELXTL (Bruker, 1997)'
_computing_structure_refinement 'SHELXL97 (Sheldrick, 1997)'
_computing_structure_solution 'SHELXS97 (Sheldrick, 1997)'
_diffrn_ambient_temperature 173(2)
_diffrn_measured_fraction_theta_full 1.00
_diffrn_measured_fraction_theta_max 1.00
_diffrn_measurement_device_type 'Bruker AXS SMART 1000 CCD'
_diffrn_measurement_method \w
_diffrn_radiation_monochromator graphite
_diffrn_radiation_source 'fine-focus sealed tube'
_diffrn_radiation_type MoK\a
_diffrn_radiation_wavelength 0.71073
_diffrn_reflns_av_R_equivalents 0.049
_diffrn_reflns_av_sigmaI/netI 0.031
_diffrn_reflns_limit_h_max 19
_diffrn_reflns_limit_h_min -19
_diffrn_reflns_limit_k_max 76
_diffrn_reflns_limit_k_min -76
_diffrn_reflns_limit_l_max 14
_diffrn_reflns_limit_l_min -13
_diffrn_reflns_number 20624
_diffrn_reflns_theta_full 27.1
_diffrn_reflns_theta_max 27.1
_diffrn_reflns_theta_min 1.4
_diffrn_standards_interval_count 0
_diffrn_standards_interval_time 0
_diffrn_standards_number 0
_exptl_absorpt_coefficient_mu 0.096
_exptl_absorpt_correction_type none
_exptl_crystal_colour yellow
_exptl_crystal_density_diffrn 1.318
_exptl_crystal_density_method 'not measured'
_exptl_crystal_description block
_exptl_crystal_F_000 4160
_exptl_crystal_size_max 0.42
_exptl_crystal_size_mid 0.34
_exptl_crystal_size_min 0.28
_refine_diff_density_max 0.37
_refine_diff_density_min -0.26
_refine_ls_extinction_method none
_refine_ls_goodness_of_fit_ref 1.085
_refine_ls_hydrogen_treatment constr
_refine_ls_matrix_type full
_refine_ls_number_parameters 328
_refine_ls_number_reflns 2851
_refine_ls_number_restraints 1
_refine_ls_restrained_S_all 1.084
_refine_ls_R_factor_all 0.078
_refine_ls_R_factor_gt 0.051
_refine_ls_shift/su_max 0.000
_refine_ls_shift/su_mean 0.000
_refine_ls_structure_factor_coef Fsqd
_refine_ls_weighting_details 'calc w=1/[\s^2^(Fo^2^)+(0.099P)^2^] where P=(Fo^2^+2Fc^2^)/3'
_refine_ls_weighting_scheme calc
_refine_ls_wR_factor_gt 0.128
_refine_ls_wR_factor_ref 0.152
_reflns_number_gt 2094
_reflns_number_total 2851
_reflns_threshold_expression I>2\s(I)
_cod_data_source_file xu2068.cif
_cod_data_source_block I
_cod_depositor_comments
;
The following automatic conversions were performed:
'_symmetry_cell_setting' value 'Orthorhombic' changed to 'orthorhombic'
according to '/home/saulius/struct/CIF-dictionaries/cif_core.dic'
dictionary named 'cif_core.dic' version 2.4.1 from 2010-06-29.

Automatic conversion script
Id: cif_fix_enum 1527 2010-12-29 10:47:43Z saulius 

The following automatic conversions were performed:

'_symmetry_cell_setting' value 'Orthorhombic' changed to
'orthorhombic' according to
/home/saulius/struct/CIF-dictionaries/cif_core.dic dictionary named
'cif_core.dic' version 2.4.1 from 2010-06-29.

Automatic conversion script
Id: cif_fix_values 1715 2011-07-08 13:25:40Z adriana 
;
_cod_database_code 2210026
_cod_database_fobs_code 2210026

loop_
_symmetry_equiv_pos_as_xyz
'x, y, z'
'-x, -y, z'
'x+1/4, -y+1/4, z+1/4'
'-x+1/4, y+1/4, z+1/4'
'x, y+1/2, z+1/2'
'-x, -y+1/2, z+1/2'
'x+1/4, -y+3/4, z+3/4'
'-x+1/4, y+3/4, z+3/4'
'x+1/2, y, z+1/2'
'-x+1/2, -y, z+1/2'
'x+3/4, -y+1/4, z+3/4'
'-x+3/4, y+1/4, z+3/4'
'x+1/2, y+1/2, z'
'-x+1/2, -y+1/2, z'
'x+3/4, -y+3/4, z+1/4'
'-x+3/4, y+3/4, z+1/4'

loop_
_atom_site_type_symbol
_atom_site_label
_atom_site_fract_x
_atom_site_fract_y
_atom_site_fract_z
_atom_site_U_iso_or_equiv
_atom_site_adp_type
_atom_site_calc_flag
_atom_site_refinement_flags
_atom_site_occupancy
C C1 0.3543(2) 0.01137(7) 0.7285(3) 0.0369(8) Uani d . 1
C C2 0.3371(2) 0.03293(6) 0.7004(3) 0.0344(8) Uani d . 1
C C3 0.3102(2) 0.03957(6) 0.5718(3) 0.0310(7) Uani d . 1
H H3 0.3418 0.0537 0.5510 0.037 Uiso calc R 1
C C4 0.3378(2) 0.02204(6) 0.4794(3) 0.0332(8) Uani d . 1
C C5 0.3568(2) 0.00093(6) 0.5140(4) 0.0359(8) Uani d . 1
C C6 0.3781(3) -0.01860(7) 0.4332(5) 0.0492(10) Uani d . 1
H H6A 0.3361 -0.0191 0.3651 0.074 Uiso calc R 1
H H6B 0.3738 -0.0324 0.4806 0.074 Uiso calc R 1
H H6C 0.4383 -0.0170 0.4012 0.074 Uiso calc R 1
C C7 0.3721(3) 0.00209(8) 0.8531(4) 0.0478(10) Uani d . 1
H H7A 0.4269 0.0085 0.8853 0.072 Uiso calc R 1
H H7B 0.3780 -0.0142 0.8480 0.072 Uiso calc R 1
H H7C 0.3229 0.0058 0.9077 0.072 Uiso calc R 1
C C8 0.2106(2) 0.04446(6) 0.5696(3) 0.0321(7) Uani d . 1
C C9 0.1792(2) 0.06524(6) 0.5416(3) 0.0351(8) Uani d . 1
H H9 0.2190 0.0768 0.5188 0.042 Uiso calc R 1
C C10 0.0893(3) 0.06936(7) 0.5465(4) 0.0421(9) Uani d . 1
C C11 0.0287(2) 0.05288(7) 0.5762(3) 0.0433(9) Uani d . 1
H H11 -0.0330 0.0559 0.5768 0.052 Uiso calc R 1
C C12 0.0604(2) 0.03199(7) 0.6048(4) 0.0429(9) Uani d . 1
H H12 0.0204 0.0204 0.6259 0.052 Uiso calc R 1
C C13 0.1512(2) 0.02779(6) 0.6030(3) 0.0357(8) Uani d . 1
H H13 0.1727 0.0134 0.6247 0.043 Uiso calc R 1
C C14 0.3402(2) 0.02818(6) 0.3492(3) 0.0351(8) Uani d . 1
C C15 0.2923(2) 0.05601(8) 0.2070(4) 0.0455(9) Uani d . 1
H H15A 0.2957 0.0434 0.1490 0.055 Uiso calc R 1
H H15B 0.3407 0.0666 0.1881 0.055 Uiso calc R 1
C C16 0.2050(2) 0.06741(6) 0.1962(4) 0.0411(9) Uani d . 1
H H16A 0.1984 0.0785 0.2625 0.049 Uiso calc R 1
H H16B 0.2015 0.0754 0.1171 0.049 Uiso calc R 1
C C17 0.0512(3) 0.06165(8) 0.2019(5) 0.0548(11) Uani d . 1
H H17A 0.0453 0.0718 0.2716 0.082 Uiso calc R 1
H H17B 0.0059 0.0500 0.2073 0.082 Uiso calc R 1
H H17C 0.0435 0.0700 0.1258 0.082 Uiso calc R 1
C C18 0.3381(2) 0.05035(7) 0.7946(4) 0.0400(9) Uani d . 1
C C19 0.3386(3) 0.08990(7) 0.8248(4) 0.0493(10) Uani d . 1
H H19A 0.3667 0.1023 0.7795 0.059 Uiso calc R 1
H H19B 0.3780 0.0859 0.8937 0.059 Uiso calc R 1
C C20 0.2527(3) 0.09757(7) 0.8741(4) 0.0501(11) Uani d . 1
H H20 0.2540 0.1105 0.9245 0.060 Uiso calc R 1
C C21 0.1741(3) 0.08834(7) 0.8554(4) 0.0461(10) Uani d . 1
H H21 0.1722 0.0754 0.8050 0.055 Uiso calc R 1
C C22 0.0900(3) 0.09623(7) 0.9053(4) 0.0464(10) Uani d . 1
C C23 0.0113(3) 0.08458(7) 0.8765(4) 0.0517(11) Uani d . 1
H H23 0.0133 0.0721 0.8229 0.062 Uiso calc R 1
C C24 -0.0680(3) 0.09127(7) 0.9262(4) 0.0530(11) Uani d . 1
H H24 -0.1206 0.0834 0.9057 0.064 Uiso calc R 1
C C25 -0.0722(3) 0.10910(8) 1.0050(4) 0.0548(11) Uani d . 1
H H25 -0.1273 0.1136 1.0388 0.066 Uiso calc R 1
C C26 0.0037(3) 0.12040(7) 1.0344(5) 0.0595(12) Uani d . 1
H H26 0.0009 0.1326 1.0893 0.071 Uiso calc R 1
C C27 0.0840(3) 0.11425(7) 0.9854(5) 0.0551(12) Uani d . 1
H H27 0.1358 0.1224 1.0064 0.066 Uiso calc R 1
N N1 0.3568(2) -0.00441(5) 0.6366(3) 0.0400(8) Uani d . 1
H H1A 0.3585 -0.0186 0.6573 0.048 Uiso calc R 1
N N2 0.0566(3) 0.09177(7) 0.5230(4) 0.0547(9) Uani d . 1
O O1 0.34709(19) 0.04759(5) 0.9044(3) 0.0512(8) Uani d . 1
O O2 0.33051(18) 0.07082(4) 0.7441(3) 0.0449(7) Uani d . 1
O O3 0.3722(2) 0.01767(5) 0.2669(3) 0.0593(9) Uani d . 1
O O4 0.30053(17) 0.04799(4) 0.3317(2) 0.0414(6) Uani d . 1
O O5 0.13673(16) 0.05162(4) 0.2036(3) 0.0447(7) Uani d . 1
O O6 0.1071(3) 0.10508(6) 0.4729(4) 0.0831(12) Uani d . 1
O O7 -0.0191(2) 0.09652(6) 0.5532(4) 0.0730(11) Uani d . 1

loop_
_atom_site_aniso_label
_atom_site_aniso_U_11
_atom_site_aniso_U_22
_atom_site_aniso_U_33
_atom_site_aniso_U_12
_atom_site_aniso_U_13
_atom_site_aniso_U_23
C1 0.0299(18) 0.050(2) 0.0312(19) -0.0041(15) 0.0003(15) 0.0016(16)
C2 0.0292(17) 0.041(2) 0.0332(19) -0.0026(14) -0.0008(15) -0.0009(16)
C3 0.0282(16) 0.0376(18) 0.0271(16) -0.0021(14) 0.0021(14) -0.0018(14)
C4 0.0272(17) 0.0388(19) 0.0338(19) -0.0034(14) 0.0000(14) -0.0019(15)
C5 0.0289(17) 0.044(2) 0.0347(19) -0.0019(15) 0.0028(15) -0.0004(17)
C6 0.055(2) 0.043(2) 0.051(3) 0.0039(18) 0.005(2) -0.0063(19)
C7 0.043(2) 0.060(3) 0.040(2) -0.0002(18) -0.0056(18) 0.008(2)
C8 0.0314(16) 0.0421(19) 0.0229(16) -0.0022(14) 0.0006(13) -0.0036(15)
C9 0.0369(18) 0.0414(19) 0.0271(18) 0.0006(15) -0.0029(15) -0.0006(15)
C10 0.043(2) 0.053(2) 0.0304(19) 0.0096(17) -0.0072(16) -0.0062(17)
C11 0.0322(18) 0.063(2) 0.035(2) 0.0046(18) -0.0015(16) -0.0111(19)
C12 0.0325(18) 0.057(2) 0.039(2) -0.0109(17) 0.0045(16) -0.0117(18)
C13 0.0343(18) 0.0403(19) 0.0326(19) -0.0016(15) 0.0005(16) -0.0036(15)
C14 0.0344(18) 0.0377(19) 0.0331(19) -0.0037(15) 0.0063(16) -0.0040(16)
C15 0.038(2) 0.069(3) 0.0296(19) -0.0014(19) 0.0012(16) 0.0086(19)
C16 0.045(2) 0.043(2) 0.036(2) -0.0048(17) -0.0044(18) 0.0079(18)
C17 0.035(2) 0.073(3) 0.057(3) 0.0108(19) -0.001(2) -0.002(2)
C18 0.0318(18) 0.052(2) 0.036(2) -0.0041(16) -0.0045(16) -0.0028(18)
C19 0.058(3) 0.047(2) 0.043(2) -0.0055(19) -0.001(2) -0.0109(19)
C20 0.060(3) 0.042(2) 0.049(3) -0.0006(19) 0.000(2) -0.0060(19)
C21 0.061(3) 0.0397(19) 0.037(2) -0.0002(19) 0.001(2) -0.0045(17)
C22 0.052(2) 0.046(2) 0.041(2) 0.0045(19) -0.0056(18) -0.0002(18)
C23 0.069(3) 0.049(2) 0.037(2) -0.001(2) -0.006(2) -0.0025(19)
C24 0.051(2) 0.056(3) 0.052(3) -0.006(2) 0.000(2) 0.004(2)
C25 0.055(3) 0.061(3) 0.049(3) 0.011(2) 0.001(2) 0.001(2)
C26 0.066(3) 0.048(2) 0.065(3) 0.012(2) 0.001(3) -0.011(2)
C27 0.055(3) 0.043(2) 0.067(3) 0.0010(18) 0.005(2) -0.013(2)
N1 0.0445(18) 0.0358(16) 0.0397(19) 0.0005(14) 0.0006(14) 0.0008(14)
N2 0.057(2) 0.058(2) 0.049(2) 0.0154(19) -0.0100(18) -0.0038(19)
O1 0.0591(18) 0.0631(19) 0.0313(15) 0.0031(14) -0.0100(13) -0.0043(13)
O2 0.0492(16) 0.0453(15) 0.0401(16) 0.0011(12) -0.0064(12) -0.0083(12)
O3 0.086(2) 0.0500(17) 0.0415(16) 0.0065(15) 0.0236(17) 0.0015(14)
O4 0.0424(14) 0.0538(16) 0.0279(13) 0.0081(12) 0.0036(11) 0.0034(12)
O5 0.0341(13) 0.0412(14) 0.0589(18) 0.0002(11) 0.0006(13) -0.0031(14)
O6 0.091(3) 0.060(2) 0.098(3) 0.0250(19) 0.022(2) 0.026(2)
O7 0.0553(19) 0.079(2) 0.084(3) 0.0296(16) -0.0127(18) -0.021(2)

loop_
_atom_type_symbol
_atom_type_description
_atom_type_scat_dispersion_real
_atom_type_scat_dispersion_imag
_atom_type_scat_source
C C 0.0033 0.0000 'International Tables Vol C Tables 4.2.6.8 and 6.1.1.4'
H H 0.0000 0.0000 'International Tables Vol C Tables 4.2.6.8 and 6.1.1.4'
N N 0.0061 0.0000 'International Tables Vol C Tables 4.2.6.8 and 6.1.1.4'
O O 0.0106 0.0000 'International Tables Vol C Tables 4.2.6.8 and 6.1.1.4'

loop_
_geom_angle_atom_site_label_1
_geom_angle_atom_site_label_2
_geom_angle_atom_site_label_3
_geom_angle
C2 C1 N1 119.6(3)
C2 C1 C7 126.6(4)
N1 C1 C7 113.8(3)
C1 C2 C18 121.2(4)
C1 C2 C3 120.8(3)
C18 C2 C3 117.9(3)
C4 C3 C2 111.3(3)
C4 C3 C8 113.1(3)
C2 C3 C8 109.1(3)
C4 C3 H3 107.7
C2 C3 H3 107.7
C8 C3 H3 107.7
C5 C4 C14 120.0(3)
C5 C4 C3 121.3(3)
C14 C4 C3 118.6(3)
C4 C5 N1 119.3(4)
C4 C5 C6 127.6(4)
N1 C5 C6 113.1(3)
C5 C6 H6A 109.5
C5 C6 H6B 109.5
H6A C6 H6B 109.5
C5 C6 H6C 109.5
H6A C6 H6C 109.5
H6B C6 H6C 109.5
C1 C7 H7A 109.5
C1 C7 H7B 109.5
H7A C7 H7B 109.5
C1 C7 H7C 109.5
H7A C7 H7C 109.5
H7B C7 H7C 109.5
C9 C8 C13 119.3(3)
C9 C8 C3 121.2(3)
C13 C8 C3 119.5(3)
C8 C9 C10 119.6(3)
C8 C9 H9 120.2
C10 C9 H9 120.2
C9 C10 C11 122.2(4)
C9 C10 N2 119.5(4)
C11 C10 N2 118.4(4)
C12 C11 C10 118.1(3)
C12 C11 H11 121.0
C10 C11 H11 121.0
C11 C12 C13 120.2(4)
C11 C12 H12 119.9
C13 C12 H12 119.9
C8 C13 C12 120.6(3)
C8 C13 H13 119.7
C12 C13 H13 119.7
O3 C14 O4 122.4(4)
O3 C14 C4 127.2(4)
O4 C14 C4 110.4(3)
O4 C15 C16 107.6(3)
O4 C15 H15A 110.2
C16 C15 H15A 110.2
O4 C15 H15B 110.2
C16 C15 H15B 110.2
H15A C15 H15B 108.5
O5 C16 C15 109.7(3)
O5 C16 H16A 109.7
C15 C16 H16A 109.7
O5 C16 H16B 109.7
C15 C16 H16B 109.7
H16A C16 H16B 108.2
O5 C17 H17A 109.5
O5 C17 H17B 109.5
H17A C17 H17B 109.5
O5 C17 H17C 109.5
H17A C17 H17C 109.5
H17B C17 H17C 109.5
O1 C18 O2 122.4(4)
O1 C18 C2 126.6(4)
O2 C18 C2 111.0(3)
O2 C19 C20 113.1(3)
O2 C19 H19A 109.0
C20 C19 H19A 109.0
O2 C19 H19B 109.0
C20 C19 H19B 109.0
H19A C19 H19B 107.8
C21 C20 C19 127.0(4)
C21 C20 H20 116.5
C19 C20 H20 116.5
C20 C21 C22 125.9(4)
C20 C21 H21 117.0
C22 C21 H21 117.0
C27 C22 C23 117.9(4)
C27 C22 C21 122.8(4)
C23 C22 C21 119.2(4)
C24 C23 C22 120.1(4)
C24 C23 H23 120.0
C22 C23 H23 120.0
C25 C24 C23 121.0(4)
C25 C24 H24 119.5
C23 C24 H24 119.5
C26 C25 C24 119.5(4)
C26 C25 H25 120.3
C24 C25 H25 120.3
C25 C26 C27 121.0(4)
C25 C26 H26 119.5
C27 C26 H26 119.5
C26 C27 C22 120.6(4)
C26 C27 H27 119.7
C22 C27 H27 119.7
C5 N1 C1 123.3(3)
C5 N1 H1A 118.3
C1 N1 H1A 118.3
O7 N2 O6 123.3(4)
O7 N2 C10 118.9(4)
O6 N2 C10 117.7(4)
C18 O2 C19 117.4(3)
C14 O4 C15 117.7(3)
C16 O5 C17 112.5(3)

loop_
_geom_bond_atom_site_label_1
_geom_bond_atom_site_label_2
_geom_bond_distance
C1 C2 1.353(5)
C1 N1 1.381(5)
C1 C7 1.498(6)
C2 C18 1.468(5)
C2 C3 1.519(5)
C3 C4 1.517(5)
C3 C8 1.535(5)
C3 H3 1.0000
C4 C5 1.352(5)
C4 C14 1.472(5)
C5 N1 1.380(5)
C5 C6 1.502(5)
C6 H6A 0.9800
C6 H6B 0.9800
C6 H6C 0.9800
C7 H7A 0.9800
C7 H7B 0.9800
C7 H7C 0.9800
C8 C9 1.367(5)
C8 C13 1.392(5)
C9 C10 1.384(5)
C9 H9 0.9500
C10 C11 1.386(6)
C10 N2 1.454(5)
C11 C12 1.377(6)
C11 H11 0.9500
C12 C13 1.398(5)
C12 H12 0.9500
C13 H13 0.9500
C14 O3 1.201(5)
C14 O4 1.343(4)
C15 O4 1.452(5)
C15 C16 1.492(5)
C15 H15A 0.9900
C15 H15B 0.9900
C16 O5 1.403(4)
C16 H16A 0.9900
C16 H16B 0.9900
C17 O5 1.427(5)
C17 H17A 0.9800
C17 H17B 0.9800
C17 H17C 0.9800
C18 O1 1.221(5)
C18 O2 1.350(5)
C19 O2 1.450(4)
C19 C20 1.481(6)
C19 H19A 0.9900
C19 H19B 0.9900
C20 C21 1.328(6)
C20 H20 0.9500
C21 C22 1.463(6)
C21 H21 0.9500
C22 C27 1.394(6)
C22 C23 1.415(6)
C23 C24 1.377(6)
C23 H23 0.9500
C24 C25 1.375(6)
C24 H24 0.9500
C25 C26 1.371(7)
C25 H25 0.9500
C26 C27 1.378(6)
C26 H26 0.9500
C27 H27 0.9500
N1 H1A 0.8800
N2 O7 1.226(5)
N2 O6 1.233(5)

loop_
_geom_hbond_atom_site_label_D
_geom_hbond_atom_site_label_H
_geom_hbond_atom_site_label_A
_geom_hbond_site_symmetry_A
_geom_hbond_distance_DH
_geom_hbond_distance_HA
_geom_hbond_distance_DA
_geom_hbond_angle_DHA
N1 H1A O5 10 0.88 2.04 2.925(4) 179

loop_
_geom_torsion_atom_site_label_1
_geom_torsion_atom_site_label_2
_geom_torsion_atom_site_label_3
_geom_torsion_atom_site_label_4
_geom_torsion
N1 C1 C2 C18 -177.0(3)
C7 C1 C2 C18 2.7(6)
N1 C1 C2 C3 7.2(5)
C7 C1 C2 C3 -173.1(3)
C1 C2 C3 C4 -20.8(4)
C18 C2 C3 C4 163.3(3)
C1 C2 C3 C8 104.7(4)
C18 C2 C3 C8 -71.2(4)
C2 C3 C4 C5 19.5(4)
C8 C3 C4 C5 -103.8(4)
C2 C3 C4 C14 -163.0(3)
C8 C3 C4 C14 73.7(4)
C14 C4 C5 N1 178.1(3)
C3 C4 C5 N1 -4.4(5)
C14 C4 C5 C6 -2.6(6)
C3 C4 C5 C6 174.9(3)
C4 C3 C8 C9 -118.3(4)
C2 C3 C8 C9 117.3(4)
C4 C3 C8 C13 65.1(4)
C2 C3 C8 C13 -59.3(4)
C13 C8 C9 C10 -0.1(5)
C3 C8 C9 C10 -176.7(3)
C8 C9 C10 C11 -1.7(6)
C8 C9 C10 N2 176.7(4)
C9 C10 C11 C12 1.9(6)
N2 C10 C11 C12 -176.6(4)
C10 C11 C12 C13 -0.3(6)
C9 C8 C13 C12 1.7(5)
C3 C8 C13 C12 178.4(3)
C11 C12 C13 C8 -1.5(6)
C5 C4 C14 O3 -14.1(6)
C3 C4 C14 O3 168.3(4)
C5 C4 C14 O4 166.0(3)
C3 C4 C14 O4 -11.5(4)
O4 C15 C16 O5 -69.3(4)
C1 C2 C18 O1 -5.7(6)
C3 C2 C18 O1 170.2(4)
C1 C2 C18 O2 172.2(3)
C3 C2 C18 O2 -12.0(4)
O2 C19 C20 C21 2.9(7)
C19 C20 C21 C22 179.9(4)
C20 C21 C22 C27 -3.4(7)
C20 C21 C22 C23 179.8(4)
C27 C22 C23 C24 0.6(6)
C21 C22 C23 C24 177.6(4)
C22 C23 C24 C25 -0.6(7)
C23 C24 C25 C26 0.1(7)
C24 C25 C26 C27 0.5(7)
C25 C26 C27 C22 -0.5(8)
C23 C22 C27 C26 -0.1(7)
C21 C22 C27 C26 -177.0(4)
C4 C5 N1 C1 -12.2(5)
C6 C5 N1 C1 168.4(3)
C2 C1 N1 C5 10.7(5)
C7 C1 N1 C5 -169.0(3)
C9 C10 N2 O7 -164.1(4)
C11 C10 N2 O7 14.5(6)
C9 C10 N2 O6 16.0(6)
C11 C10 N2 O6 -165.4(4)
O1 C18 O2 C19 3.5(5)
C2 C18 O2 C19 -174.4(3)
C20 C19 O2 C18 -91.9(4)
O3 C14 O4 C15 3.6(5)
C4 C14 O4 C15 -176.5(3)
C16 C15 O4 C14 142.6(3)
C15 C16 O5 C17 176.1(3)

loop_
_cod_related_entry_id
_cod_related_entry_database
_cod_related_entry_code
1 ChemSpider 4445338
